data_7235345
loop_
_publ_author_name
'Chen, Qi-yu'
'Kong, Lin'
'Tian, Yu-peng'
'Xu, Xian-yun'
'Yang, Long-Mei'
'Zhang, Gao-bin'
'Jia, Wen-bin'
'Yang, Jia-xiang'

_publ_section_title
;
 The self-aggregation of fluorophore-triphenylamine nanostructures with
 tunable luminescent properties: the effect of acidity and rare earth ions
;
_journal_issue 36
_journal_name_full 'RSC Adv.'
_journal_page_first 18981
_journal_paper_doi 10.1039/C3RA47893A
_journal_volume 4
_journal_year 2014
_chemical_formula_sum 'C21 H17 N O2'
_chemical_formula_weight 315.36
_space_group_IT_number 14
_space_group_name_Hall '-P 2yn'
_space_group_name_H-M_alt 'P 1 21/n 1'
_symmetry_cell_setting monoclinic
_symmetry_space_group_name_H-M 'P 1 21/n 1'
_atom_sites_solution_hydrogens geom
_atom_sites_solution_primary direct
_atom_sites_solution_secondary difmap
_audit_creation_method SHELXL-97
_cell_angle_alpha 90.000(5)
_cell_angle_beta 100.602(5)
_cell_angle_gamma 90.000(5)
_cell_formula_units_Z 4
_cell_length_a 13.716(5)
_cell_length_b 8.084(5)
_cell_length_c 15.868(5)
_cell_measurement_temperature 298(2)
_cell_volume 1729.4(14)
_computing_cell_refinement 'Bruker SMART'
_computing_data_collection 'Bruker SMART'
_computing_data_reduction 'Bruker SAINT'
_computing_molecular_graphics 'Bruker SHELXTL'
_computing_publication_material 'Bruker SHELXTL'
_computing_structure_refinement 'SHELXL-97 (Sheldrick, 1997)'
_computing_structure_solution 'SHELXS-97 (Sheldrick, 1990)'
_diffrn_ambient_temperature 298(2)
_diffrn_measured_fraction_theta_full 0.999
_diffrn_measured_fraction_theta_max 0.999
_diffrn_measurement_device_type 'CCD area detector'
_diffrn_measurement_method 'phi and omega scans'
_diffrn_radiation_monochromator graphite
_diffrn_radiation_source 'fine-focus sealed tube'
_diffrn_radiation_type MoK\a
_diffrn_radiation_wavelength 0.71069
_diffrn_reflns_av_R_equivalents 0.0228
_diffrn_reflns_av_sigmaI/netI 0.0211
_diffrn_reflns_limit_h_max 16
_diffrn_reflns_limit_h_min -14
_diffrn_reflns_limit_k_max 9
_diffrn_reflns_limit_k_min -9
_diffrn_reflns_limit_l_max 18
_diffrn_reflns_limit_l_min -18
_diffrn_reflns_number 11788
_diffrn_reflns_theta_full 25.00
_diffrn_reflns_theta_max 25.00
_diffrn_reflns_theta_min 1.81
_exptl_absorpt_coefficient_mu 0.078
_exptl_absorpt_correction_T_max 0.9846
_exptl_absorpt_correction_T_min 0.9770
_exptl_absorpt_correction_type multi-scan
_exptl_absorpt_process_details sadabs
_exptl_crystal_density_diffrn 1.211
_exptl_crystal_density_method 'not measured'
_exptl_crystal_F_000 664
_exptl_crystal_size_max 0.30
_exptl_crystal_size_mid 0.20
_exptl_crystal_size_min 0.20
_refine_diff_density_max 0.131
_refine_diff_density_min -0.155
_refine_diff_density_rms 0.031
_refine_ls_extinction_method none
_refine_ls_goodness_of_fit_ref 1.032
_refine_ls_hydrogen_treatment constr
_refine_ls_matrix_type full
_refine_ls_number_parameters 218
_refine_ls_number_reflns 3043
_refine_ls_number_restraints 0
_refine_ls_restrained_S_all 1.032
_refine_ls_R_factor_all 0.0549
_refine_ls_R_factor_gt 0.0409
_refine_ls_shift/su_max 0.000
_refine_ls_shift/su_mean 0.000
_refine_ls_structure_factor_coef Fsqd
_refine_ls_weighting_details 'calc w=1/[\s^2^(Fo^2^)+(0.1000P)^2^+0.0649P] where P=(Fo^2^+2Fc^2^)/3'
_refine_ls_weighting_scheme calc
_refine_ls_wR_factor_gt 0.1329
_refine_ls_wR_factor_ref 0.1497
_reflns_number_gt 2366
_reflns_number_total 3043
_reflns_threshold_expression >2sigma(I)
_cod_data_source_file c3ra47893a2.cif
_cod_data_source_block 1
_cod_depositor_comments
;
The following automatic conversions were performed:

data item '_symmetry_cell_setting' value 'Monoclinic' was changed to
'monoclinic' in accordance with the
/home/saulius/struct/COD-crude-data/automatic-downloads/DataCite-retrospective/RSC/depositions/lib/dictionaries/cif_core.dic
dictionary named 'cif_core.dic' version 2.4.2 last updated on
2011-04-26.

Automatic conversion script
Id: cif_fix_values 6909 2019-04-08 15:41:33Z antanas 
;
_cod_original_sg_symbol_H-M 'P2(1)/n  '
_cod_database_code 7235345

loop_
_symmetry_equiv_pos_as_xyz
'x, y, z'
'-x+1/2, y+1/2, -z+1/2'
'-x, -y, -z'
'x-1/2, -y-1/2, z-1/2'

loop_
_atom_site_label
_atom_site_type_symbol
_atom_site_fract_x
_atom_site_fract_y
_atom_site_fract_z
_atom_site_U_iso_or_equiv
_atom_site_adp_type
_atom_site_occupancy
_atom_site_symmetry_multiplicity
_atom_site_calc_flag
_atom_site_refinement_flags
N1 N 0.33958(10) 1.08165(16) 0.52929(7) 0.0592(4) Uani 1 1 d .
C4 C 0.35031(11) 1.17691(18) 0.45689(9) 0.0529(4) Uani 1 1 d .
O1 O 0.06434(9) 0.14084(15) 0.46656(8) 0.0731(4) Uani 1 1 d .
C13 C 0.29328(11) 0.92547(19) 0.52217(9) 0.0525(4) Uani 1 1 d .
C19 C 0.15049(11) 0.4539(2) 0.50144(11) 0.0590(4) Uani 1 1 d .
H19 H 0.1527 0.3992 0.4502 0.071 Uiso 1 1 calc R
C7 C 0.38960(11) 1.13371(19) 0.61233(9) 0.0540(4) Uani 1 1 d .
C8 C 0.37112(12) 1.2867(2) 0.64390(10) 0.0635(5) Uani 1 1 d .
H8 H 0.3249 1.3571 0.6119 0.076 Uiso 1 1 calc R
C14 C 0.24332(13) 0.8703(2) 0.58594(10) 0.0625(4) Uani 1 1 d .
H14 H 0.2409 0.9378 0.6329 0.075 Uiso 1 1 calc R
C18 C 0.29609(11) 0.82106(19) 0.45334(10) 0.0578(4) Uani 1 1 d .
H18 H 0.3301 0.8532 0.4105 0.069 Uiso 1 1 calc R
O2 O 0.01590(11) 0.14624(17) 0.59199(8) 0.0863(4) Uani 1 1 d .
H2 H -0.0095 0.0580 0.5745 0.130 Uiso 1 1 calc R
C21 C 0.05969(11) 0.2119(2) 0.53329(11) 0.0601(4) Uani 1 1 d .
C17 C 0.24895(12) 0.67037(19) 0.44797(10) 0.0592(4) Uani 1 1 d .
H17 H 0.2507 0.6034 0.4006 0.071 Uiso 1 1 calc R
C20 C 0.10367(12) 0.3739(2) 0.55551(11) 0.0663(5) Uani 1 1 d .
H20 H 0.0990 0.4218 0.6079 0.080 Uiso 1 1 calc R
C3 C 0.27841(13) 1.1727(2) 0.38282(10) 0.0621(4) Uani 1 1 d .
H3 H 0.2220 1.1078 0.3808 0.074 Uiso 1 1 calc R
C16 C 0.19880(11) 0.61485(18) 0.51105(10) 0.0555(4) Uani 1 1 d .
C15 C 0.19802(12) 0.7195(2) 0.58091(11) 0.0640(4) Uani 1 1 d .
H15 H 0.1660 0.6858 0.6248 0.077 Uiso 1 1 calc R
C5 C 0.43186(12) 1.2785(2) 0.45867(11) 0.0638(4) Uani 1 1 d .
H5 H 0.4803 1.2840 0.5080 0.077 Uiso 1 1 calc R
C9 C 0.42186(14) 1.3353(2) 0.72389(12) 0.0772(5) Uani 1 1 d .
H9 H 0.4098 1.4387 0.7455 0.093 Uiso 1 1 calc R
C6 C 0.44194(16) 1.3716(2) 0.38822(13) 0.0777(5) Uani 1 1 d .
H6 H 0.4967 1.4404 0.3906 0.093 Uiso 1 1 calc R
C12 C 0.45739(13) 1.0305(2) 0.66103(11) 0.0745(5) Uani 1 1 d .
H12 H 0.4700 0.9267 0.6402 0.089 Uiso 1 1 calc R
C2 C 0.29052(15) 1.2646(2) 0.31232(11) 0.0752(5) Uani 1 1 d .
H2A H 0.2427 1.2593 0.2626 0.090 Uiso 1 1 calc R
C1 C 0.37201(17) 1.3638(2) 0.31440(13) 0.0843(6) Uani 1 1 d .
H1 H 0.3798 1.4250 0.2664 0.101 Uiso 1 1 calc R
C10 C 0.48940(15) 1.2316(3) 0.77095(12) 0.0877(6) Uani 1 1 d .
H10 H 0.5238 1.2652 0.8243 0.105 Uiso 1 1 calc R
C11 C 0.50654(14) 1.0802(3) 0.74030(12) 0.0919(7) Uani 1 1 d .
H11 H 0.5518 1.0095 0.7731 0.110 Uiso 1 1 calc R

loop_
_atom_site_aniso_label
_atom_site_aniso_U_11
_atom_site_aniso_U_22
_atom_site_aniso_U_33
_atom_site_aniso_U_23
_atom_site_aniso_U_13
_atom_site_aniso_U_12
N1 0.0750(9) 0.0552(8) 0.0447(7) -0.0027(6) 0.0040(6) -0.0143(6)
C4 0.0654(9) 0.0471(8) 0.0474(8) -0.0043(6) 0.0139(7) -0.0021(7)
O1 0.0822(8) 0.0707(8) 0.0654(8) 0.0088(6) 0.0106(6) -0.0243(6)
C13 0.0576(9) 0.0512(8) 0.0481(8) -0.0026(6) 0.0079(7) -0.0034(7)
C19 0.0550(9) 0.0543(9) 0.0658(10) 0.0040(7) 0.0060(7) -0.0012(7)
C7 0.0577(9) 0.0595(9) 0.0446(8) -0.0045(7) 0.0086(7) -0.0066(7)
C8 0.0682(10) 0.0640(10) 0.0583(10) -0.0073(8) 0.0116(8) -0.0040(8)
C14 0.0804(11) 0.0571(9) 0.0535(9) -0.0066(7) 0.0218(8) -0.0046(8)
C18 0.0665(10) 0.0579(9) 0.0521(9) -0.0037(7) 0.0188(7) -0.0073(7)
O2 0.1035(10) 0.0849(9) 0.0738(9) 0.0080(6) 0.0244(7) -0.0325(8)
C21 0.0544(9) 0.0659(10) 0.0569(10) 0.0145(8) 0.0019(7) -0.0080(8)
C17 0.0698(10) 0.0536(9) 0.0559(9) -0.0068(7) 0.0158(8) -0.0056(7)
C20 0.0654(10) 0.0639(10) 0.0684(11) 0.0042(8) 0.0091(8) -0.0073(8)
C3 0.0700(10) 0.0632(10) 0.0522(9) -0.0023(7) 0.0090(7) -0.0027(8)
C16 0.0553(9) 0.0516(9) 0.0594(9) 0.0024(7) 0.0102(7) -0.0003(7)
C15 0.0746(11) 0.0606(10) 0.0620(10) 0.0030(8) 0.0263(8) -0.0057(8)
C5 0.0710(10) 0.0580(10) 0.0642(10) -0.0086(8) 0.0169(8) -0.0091(8)
C9 0.0892(13) 0.0814(12) 0.0653(11) -0.0236(9) 0.0256(10) -0.0206(11)
C6 0.0994(14) 0.0609(11) 0.0802(13) -0.0041(9) 0.0360(11) -0.0179(10)
C12 0.0804(12) 0.0789(12) 0.0618(11) -0.0036(9) 0.0069(9) 0.0114(10)
C2 0.0988(14) 0.0736(12) 0.0521(10) 0.0040(8) 0.0113(9) 0.0069(11)
C1 0.1269(18) 0.0639(12) 0.0697(12) 0.0101(9) 0.0376(12) -0.0018(11)
C10 0.0831(13) 0.1266(18) 0.0495(10) -0.0101(11) 0.0014(9) -0.0218(13)
C11 0.0831(14) 0.1214(18) 0.0629(12) 0.0027(12) -0.0080(10) 0.0118(12)

loop_
_atom_type_symbol
_atom_type_description
_atom_type_scat_dispersion_real
_atom_type_scat_dispersion_imag
_atom_type_scat_source
C C 0.0033 0.0016 'International Tables Vol C Tables 4.2.6.8 and 6.1.1.4'
H H 0.0000 0.0000 'International Tables Vol C Tables 4.2.6.8 and 6.1.1.4'
N N 0.0061 0.0033 'International Tables Vol C Tables 4.2.6.8 and 6.1.1.4'
O O 0.0106 0.0060 'International Tables Vol C Tables 4.2.6.8 and 6.1.1.4'

loop_
_geom_angle_atom_site_label_1
_geom_angle_atom_site_label_2
_geom_angle_atom_site_label_3
_geom_angle
C13 N1 C4 122.42(11)
C13 N1 C7 118.02(12)
C4 N1 C7 118.94(12)
C5 C4 C3 118.51(15)
C5 C4 N1 120.77(14)
C3 C4 N1 120.71(14)
C18 C13 C14 117.71(15)
C18 C13 N1 122.10(13)
C14 C13 N1 120.18(13)
C20 C19 C16 129.15(16)
C20 C19 H19 115.4
C16 C19 H19 115.4
C8 C7 C12 119.43(15)
C8 C7 N1 120.67(14)
C12 C7 N1 119.89(14)
C7 C8 C9 119.51(17)
C7 C8 H8 120.2
C9 C8 H8 120.2
C15 C14 C13 121.50(15)
C15 C14 H14 119.3
C13 C14 H14 119.3
C17 C18 C13 120.50(14)
C17 C18 H18 119.8
C13 C18 H18 119.8
C21 O2 H2 109.5
O1 C21 O2 122.12(16)
O1 C21 C20 123.31(15)
O2 C21 C20 114.56(16)
C18 C17 C16 122.09(14)
C18 C17 H17 119.0
C16 C17 H17 119.0
C19 C20 C21 120.53(16)
C19 C20 H20 119.7
C21 C20 H20 119.7
C2 C3 C4 120.05(17)
C2 C3 H3 120.0
C4 C3 H3 120.0
C17 C16 C15 116.97(15)
C17 C16 C19 119.31(14)
C15 C16 C19 123.72(14)
C14 C15 C16 121.21(15)
C14 C15 H15 119.4
C16 C15 H15 119.4
C6 C5 C4 120.65(17)
C6 C5 H5 119.7
C4 C5 H5 119.7
C10 C9 C8 120.17(18)
C10 C9 H9 119.9
C8 C9 H9 119.9
C1 C6 C5 120.66(17)
C1 C6 H6 119.7
C5 C6 H6 119.7
C11 C12 C7 120.27(19)
C11 C12 H12 119.9
C7 C12 H12 119.9
C1 C2 C3 121.01(18)
C1 C2 H2A 119.5
C3 C2 H2A 119.5
C2 C1 C6 119.08(17)
C2 C1 H1 120.5
C6 C1 H1 120.5
C11 C10 C9 120.25(18)
C11 C10 H10 119.9
C9 C10 H10 119.9
C10 C11 C12 120.4(2)
C10 C11 H11 119.8
C12 C11 H11 119.8

loop_
_geom_bond_atom_site_label_1
_geom_bond_atom_site_label_2
_geom_bond_distance
N1 C13 1.408(2)
N1 C4 1.4131(19)
N1 C7 1.4322(18)
C4 C5 1.384(2)
C4 C3 1.389(2)
O1 C21 1.217(2)
C13 C18 1.386(2)
C13 C14 1.396(2)
C19 C20 1.330(2)
C19 C16 1.455(2)
C19 H19 0.9300
C7 C8 1.376(2)
C7 C12 1.376(2)
C8 C9 1.387(2)
C8 H8 0.9300
C14 C15 1.364(2)
C14 H14 0.9300
C18 C17 1.374(2)
C18 H18 0.9300
O2 C21 1.310(2)
O2 H2 0.8200
C21 C20 1.458(3)
C17 C16 1.389(2)
C17 H17 0.9300
C20 H20 0.9300
C3 C2 1.378(2)
C3 H3 0.9300
C16 C15 1.396(2)
C15 H15 0.9300
C5 C6 1.375(2)
C5 H5 0.9300
C9 C10 1.365(3)
C9 H9 0.9300
C6 C1 1.372(3)
C6 H6 0.9300
C12 C11 1.373(3)
C12 H12 0.9300
C2 C1 1.371(3)
C2 H2A 0.9300
C1 H1 0.9300
C10 C11 1.353(4)
C10 H10 0.9300
C11 H11 0.9300

loop_
_geom_torsion_atom_site_label_1
_geom_torsion_atom_site_label_2
_geom_torsion_atom_site_label_3
_geom_torsion_atom_site_label_4
_geom_torsion
C13 N1 C4 C5 -147.29(15)
C7 N1 C4 C5 23.5(2)
C13 N1 C4 C3 33.8(2)
C7 N1 C4 C3 -155.39(14)
C4 N1 C13 C18 30.5(2)
C7 N1 C13 C18 -140.36(15)
C4 N1 C13 C14 -150.12(15)
C7 N1 C13 C14 39.0(2)
C13 N1 C7 C8 -129.71(16)
C4 N1 C7 C8 59.1(2)
C13 N1 C7 C12 50.7(2)
C4 N1 C7 C12 -120.50(17)
C12 C7 C8 C9 0.7(2)
N1 C7 C8 C9 -178.87(15)
C18 C13 C14 C15 -0.5(2)
N1 C13 C14 C15 -179.83(14)
C14 C13 C18 C17 1.5(2)
N1 C13 C18 C17 -179.15(14)
C13 C18 C17 C16 -1.3(2)
C16 C19 C20 C21 179.89(14)
O1 C21 C20 C19 1.2(3)
O2 C21 C20 C19 179.90(15)
C5 C4 C3 C2 1.9(2)
N1 C4 C3 C2 -179.16(15)
C18 C17 C16 C15 0.1(2)
C18 C17 C16 C19 -179.95(14)
C20 C19 C16 C17 176.01(16)
C20 C19 C16 C15 -4.1(3)
C13 C14 C15 C16 -0.8(3)
C17 C16 C15 C14 1.0(2)
C19 C16 C15 C14 -178.99(15)
C3 C4 C5 C6 -0.8(2)
N1 C4 C5 C6 -179.76(15)
C7 C8 C9 C10 -0.2(3)
C4 C5 C6 C1 -0.9(3)
C8 C7 C12 C11 -0.3(3)
N1 C7 C12 C11 179.24(17)
C4 C3 C2 C1 -1.3(3)
C3 C2 C1 C6 -0.3(3)
C5 C6 C1 C2 1.4(3)
C8 C9 C10 C11 -0.7(3)
C9 C10 C11 C12 1.1(3)
C7 C12 C11 C10 -0.6(3)
